data_7014467
loop_
_publ_author_name
'Aluri, Bhaskar Reddy'
'Niaz, Basit'
'Kindermann, Markus K.'
'Jones, Peter G.'
'Heinicke, Joachim'

_publ_section_title
;
 P=C-N-heterocycles: synthesis of biaryl-type 1,3-benzazaphospholes
 with ortho-substituted phenyl or 2-heteroaryl groups.
;
_journal_issue 1
_journal_name_full 'Dalton transactions (Cambridge, England : 2003)'
_journal_page_first 211
_journal_page_last 224
_journal_paper_doi 10.1039/c0dt00881h
_journal_volume 40
_journal_year 2011
_chemical_formula_sum 'C12 H9 N2 P'
_chemical_formula_weight 212.18
_chemical_name_systematic
;
?
;
_space_group_IT_number 19
_symmetry_cell_setting orthorhombic
_symmetry_space_group_name_Hall 'P 2ac 2ab'
_symmetry_space_group_name_H-M 'P 21 21 21'
_atom_sites_solution_hydrogens geom
_atom_sites_solution_primary direct
_atom_sites_solution_secondary difmap
_audit_creation_method SHELXL-97
_cell_angle_alpha 90.00
_cell_angle_beta 90.00
_cell_angle_gamma 90.00
_cell_formula_units_Z 8
_cell_length_a 8.32815(9)
_cell_length_b 11.83030(12)
_cell_length_c 20.9186(2)
_cell_measurement_reflns_used 41946
_cell_measurement_temperature 100(2)
_cell_measurement_theta_max 75.7854
_cell_measurement_theta_min 3.7332
_cell_volume 2060.99(4)
_computing_cell_refinement
;
CrysAlisPro, Oxford Diffraction Ltd.,
Version 1.171.33.55 (release 05-01-2010 CrysAlis171 .NET)
(compiled Jan 5 2010,16:28:46)
;
_computing_data_collection
;
CrysAlisPro, Oxford Diffraction Ltd.,
Version 1.171.33.55 (release 05-01-2010 CrysAlis171 .NET)
(compiled Jan 5 2010,16:28:46)
;
_computing_data_reduction
;
CrysAlisPro, Oxford Diffraction Ltd.,
Version 1.171.33.55 (release 05-01-2010 CrysAlis171 .NET)
(compiled Jan 5 2010,16:28:46)
;
_computing_molecular_graphics 'Siemens XP'
_computing_publication_material SHELXL-97
_computing_structure_refinement 'SHELXL-97 (Sheldrick, 1997)'
_computing_structure_solution 'SHELXS-97 (Sheldrick, 1990)'
_diffrn_ambient_temperature 100(2)
_diffrn_detector_area_resol_mean 10.3543
_diffrn_measured_fraction_theta_full 1.000
_diffrn_measured_fraction_theta_max 1.000
_diffrn_measurement_device_type 'Oxford Diffarction Xcalibur, Atlas, Nova'
_diffrn_measurement_method \w-scan
_diffrn_radiation_monochromator mirror
_diffrn_radiation_source 'Nova (Cu) X-ray Source'
_diffrn_radiation_type CuK\a
_diffrn_radiation_wavelength 1.54184
_diffrn_reflns_av_R_equivalents 0.0266
_diffrn_reflns_av_sigmaI/netI 0.0090
_diffrn_reflns_limit_h_max 10
_diffrn_reflns_limit_h_min -10
_diffrn_reflns_limit_k_max 14
_diffrn_reflns_limit_k_min -14
_diffrn_reflns_limit_l_max 26
_diffrn_reflns_limit_l_min -26
_diffrn_reflns_number 45841
_diffrn_reflns_theta_full 75.00
_diffrn_reflns_theta_max 75.97
_diffrn_reflns_theta_min 4.23
_exptl_absorpt_coefficient_mu 2.061
_exptl_absorpt_correction_T_max 1.00000
_exptl_absorpt_correction_T_min 0.72405
_exptl_absorpt_correction_type multi-scan
_exptl_absorpt_process_details
;
CrysAlisPro, Oxford Diffraction Ltd.,
Version 1.171.33.55 (release 05-01-2010 CrysAlis171 .NET)
(compiled Jan 5 2010,16:28:46)
;
_exptl_crystal_colour 'pale yellow'
_exptl_crystal_density_diffrn 1.368
_exptl_crystal_density_meas ?
_exptl_crystal_density_method 'not measured'
_exptl_crystal_description lath
_exptl_crystal_F_000 880
_exptl_crystal_size_max 0.20
_exptl_crystal_size_mid 0.10
_exptl_crystal_size_min 0.04
_refine_diff_density_max 0.139
_refine_diff_density_min -0.271
_refine_diff_density_rms 0.038
_refine_ls_abs_structure_details 'Flack H D (1983), Acta Cryst. A39, 876-881'
_refine_ls_abs_structure_Flack 0.000(11)
_refine_ls_extinction_method none
_refine_ls_goodness_of_fit_ref 1.034
_refine_ls_hydrogen_treatment 'NH free, others riding'
_refine_ls_matrix_type full
_refine_ls_number_parameters 279
_refine_ls_number_reflns 4284
_refine_ls_number_restraints 0
_refine_ls_restrained_S_all 1.034
_refine_ls_R_factor_all 0.0216
_refine_ls_R_factor_gt 0.0214
_refine_ls_shift/su_max 0.001
_refine_ls_shift/su_mean 0.000
_refine_ls_structure_factor_coef Fsqd
_refine_ls_weighting_details 'calc w=1/[\s^2^(Fo^2^)+(0.0323P)^2^+0.5341P] where P=(Fo^2^+2Fc^2^)/3'
_refine_ls_weighting_scheme calc
_refine_ls_wR_factor_gt 0.0561
_refine_ls_wR_factor_ref 0.0562
_reflns_number_gt 4254
_reflns_number_total 4284
_reflns_threshold_expression >2sigma(I)
_cod_data_source_file C0DT00881H.TXT
_cod_data_source_block grypyr
_cod_depositor_comments
;
The following automatic conversions were performed:

'_exptl_crystal_density_meas' value 'not measured' was changed to '?'
- the value is perceived as not measured.

Automatic conversion script
Id: cif_fix_values 3008 2015-01-20 13:52:24Z robertas 
;
_cod_database_code 7014467

loop_
_symmetry_equiv_pos_as_xyz
'x, y, z'
'-x+1/2, -y, z+1/2'
'-x, y+1/2, -z+1/2'
'x+1/2, -y+1/2, -z'

loop_
_atom_site_label
_atom_site_type_symbol
_atom_site_fract_x
_atom_site_fract_y
_atom_site_fract_z
_atom_site_U_iso_or_equiv
_atom_site_adp_type
_atom_site_occupancy
_atom_site_symmetry_multiplicity
_atom_site_calc_flag
_atom_site_refinement_flags
_atom_site_disorder_assembly
_atom_site_disorder_group
N1 N 0.24558(12) 0.18886(8) 0.62374(5) 0.0168(2) Uani 1 1 d . . .
H01 H 0.318(2) 0.2394(14) 0.6158(8) 0.031(4) Uiso 1 1 d . . .
C2 C 0.21309(14) 0.09668(10) 0.58687(5) 0.0161(2) Uani 1 1 d . . .
P3 P 0.06972(4) 0.00683(3) 0.618469(14) 0.01876(7) Uani 1 1 d . . .
C3A C 0.05334(15) 0.09990(10) 0.68520(5) 0.0192(2) Uani 1 1 d . . .
C4 C -0.04553(16) 0.09312(12) 0.73984(6) 0.0250(3) Uani 1 1 d . . .
H4 H -0.1198 0.0327 0.7442 0.030 Uiso 1 1 calc R . .
C5 C -0.03403(17) 0.17431(12) 0.78679(6) 0.0272(3) Uani 1 1 d . . .
H5 H -0.1008 0.1696 0.8235 0.033 Uiso 1 1 calc R . .
C6 C 0.07580(18) 0.26439(11) 0.78095(6) 0.0260(3) Uani 1 1 d . . .
H6 H 0.0838 0.3185 0.8143 0.031 Uiso 1 1 calc R . .
C7 C 0.17185(16) 0.27532(10) 0.72764(6) 0.0220(2) Uani 1 1 d . . .
H7 H 0.2444 0.3369 0.7235 0.026 Uiso 1 1 calc R . .
C7A C 0.15916(14) 0.19253(10) 0.67961(5) 0.0175(2) Uani 1 1 d . . .
C11 C 0.29146(14) 0.08633(10) 0.52426(5) 0.0163(2) Uani 1 1 d . . .
N12 N 0.35355(12) 0.18201(9) 0.49917(5) 0.0176(2) Uani 1 1 d . . .
C13 C 0.42457(15) 0.17390(10) 0.44171(6) 0.0206(2) Uani 1 1 d . . .
H13 H 0.4686 0.2406 0.4235 0.025 Uiso 1 1 calc R . .
C14 C 0.43749(15) 0.07413(11) 0.40739(6) 0.0223(2) Uani 1 1 d . . .
H14 H 0.4886 0.0727 0.3668 0.027 Uiso 1 1 calc R . .
C15 C 0.37390(15) -0.02349(11) 0.43378(6) 0.0224(3) Uani 1 1 d . . .
H15 H 0.3811 -0.0934 0.4116 0.027 Uiso 1 1 calc R . .
C16 C 0.29963(15) -0.01759(10) 0.49297(6) 0.0199(2) Uani 1 1 d . . .
H16 H 0.2549 -0.0834 0.5120 0.024 Uiso 1 1 calc R . .
N1' N 0.31410(13) 0.43082(9) 0.52218(5) 0.01766(19) Uani 1 1 d . . .
H01' H 0.339(2) 0.3560(15) 0.5238(8) 0.032(4) Uiso 1 1 d . . .
C2' C 0.36422(14) 0.50895(11) 0.56585(6) 0.0195(2) Uani 1 1 d . . .
P3' P 0.30825(4) 0.64664(3) 0.547417(16) 0.02232(8) Uani 1 1 d . . .
C3A' C 0.21756(14) 0.59540(10) 0.47651(6) 0.0199(2) Uani 1 1 d . . .
C4' C 0.14266(16) 0.65527(11) 0.42672(6) 0.0240(3) Uani 1 1 d . . .
H4' H 0.1331 0.7352 0.4289 0.029 Uiso 1 1 calc R . .
C5' C 0.08327(16) 0.59742(11) 0.37488(6) 0.0253(3) Uani 1 1 d . . .
H5' H 0.0331 0.6378 0.3411 0.030 Uiso 1 1 calc R . .
C6' C 0.09605(15) 0.47869(11) 0.37131(6) 0.0224(3) Uani 1 1 d . . .
H6' H 0.0540 0.4402 0.3351 0.027 Uiso 1 1 calc R . .
C7' C 0.16831(15) 0.41768(10) 0.41928(6) 0.0197(2) Uani 1 1 d . . .
H7' H 0.1754 0.3376 0.4170 0.024 Uiso 1 1 calc R . .
C7A' C 0.23116(13) 0.47677(10) 0.47161(5) 0.0170(2) Uani 1 1 d . . .
C11' C 0.46162(14) 0.47443(10) 0.62080(6) 0.0189(2) Uani 1 1 d . . .
N12' N 0.49272(13) 0.36355(9) 0.62837(5) 0.0206(2) Uani 1 1 d . . .
C13' C 0.58860(16) 0.33298(11) 0.67721(6) 0.0238(3) Uani 1 1 d . . .
H13' H 0.6109 0.2548 0.6826 0.029 Uiso 1 1 calc R . .
C14' C 0.65643(16) 0.40787(12) 0.71984(6) 0.0250(3) Uani 1 1 d . . .
H14' H 0.7250 0.3823 0.7531 0.030 Uiso 1 1 calc R . .
C15' C 0.62135(16) 0.52191(12) 0.71266(6) 0.0266(3) Uani 1 1 d . . .
H15' H 0.6643 0.5760 0.7415 0.032 Uiso 1 1 calc R . .
C16' C 0.52342(16) 0.55551(11) 0.66309(6) 0.0243(3) Uani 1 1 d . . .
H16' H 0.4979 0.6332 0.6576 0.029 Uiso 1 1 calc R . .

loop_
_atom_site_aniso_label
_atom_site_aniso_U_11
_atom_site_aniso_U_22
_atom_site_aniso_U_33
_atom_site_aniso_U_23
_atom_site_aniso_U_13
_atom_site_aniso_U_12
N1 0.0179(5) 0.0161(5) 0.0165(5) 0.0002(4) -0.0002(4) -0.0004(4)
C2 0.0173(5) 0.0152(5) 0.0159(5) 0.0012(4) -0.0029(4) 0.0015(4)
P3 0.02021(14) 0.01865(14) 0.01742(13) 0.00145(11) 0.00022(11) -0.00373(12)
C3A 0.0193(5) 0.0221(6) 0.0163(5) 0.0037(4) -0.0014(5) 0.0024(5)
C4 0.0247(6) 0.0291(7) 0.0211(6) 0.0061(5) 0.0023(5) 0.0020(5)
C5 0.0293(7) 0.0336(7) 0.0186(6) 0.0044(5) 0.0045(5) 0.0093(6)
C6 0.0340(7) 0.0257(6) 0.0185(6) -0.0028(5) 0.0003(5) 0.0101(6)
C7 0.0266(6) 0.0196(6) 0.0198(5) -0.0002(4) -0.0025(5) 0.0046(5)
C7A 0.0192(5) 0.0184(5) 0.0148(5) 0.0025(4) -0.0016(4) 0.0042(5)
C11 0.0146(5) 0.0185(5) 0.0158(5) 0.0019(4) -0.0023(4) 0.0003(4)
N12 0.0177(5) 0.0177(5) 0.0175(4) 0.0015(4) -0.0006(4) -0.0009(4)
C13 0.0196(5) 0.0235(6) 0.0186(5) 0.0034(4) 0.0006(5) -0.0011(5)
C14 0.0196(6) 0.0300(6) 0.0171(5) 0.0000(5) 0.0011(5) 0.0024(5)
C15 0.0238(6) 0.0224(6) 0.0210(6) -0.0059(5) -0.0018(5) 0.0027(5)
C16 0.0217(5) 0.0180(6) 0.0201(5) 0.0004(4) -0.0016(5) -0.0007(5)
N1' 0.0194(5) 0.0167(5) 0.0168(4) -0.0012(4) 0.0003(4) -0.0020(4)
C2' 0.0185(5) 0.0202(6) 0.0197(5) -0.0041(5) 0.0019(4) -0.0036(5)
P3' 0.02478(16) 0.01633(14) 0.02586(15) -0.00348(11) -0.00095(13) -0.00091(12)
C3A' 0.0180(6) 0.0187(6) 0.0231(6) -0.0009(5) 0.0048(5) -0.0009(4)
C4' 0.0235(6) 0.0198(6) 0.0287(6) 0.0033(5) 0.0011(5) 0.0020(5)
C5' 0.0251(6) 0.0246(6) 0.0263(6) 0.0061(5) -0.0010(5) 0.0019(5)
C6' 0.0218(6) 0.0263(6) 0.0193(5) 0.0000(5) -0.0013(5) -0.0012(5)
C7' 0.0199(6) 0.0193(6) 0.0200(5) 0.0002(4) 0.0006(5) -0.0010(5)
C7A' 0.0154(5) 0.0185(6) 0.0172(5) 0.0020(4) 0.0022(4) -0.0001(4)
C11' 0.0185(5) 0.0200(6) 0.0182(5) -0.0018(4) 0.0037(5) -0.0043(4)
N12' 0.0227(5) 0.0210(5) 0.0181(5) -0.0024(4) -0.0015(4) -0.0025(4)
C13' 0.0268(6) 0.0241(6) 0.0204(6) -0.0006(5) -0.0016(5) 0.0001(5)
C14' 0.0227(6) 0.0347(7) 0.0176(6) -0.0016(5) -0.0012(5) -0.0037(5)
C15' 0.0290(6) 0.0299(7) 0.0209(6) -0.0075(5) -0.0008(5) -0.0099(5)
C16' 0.0282(7) 0.0209(6) 0.0237(6) -0.0039(5) 0.0011(5) -0.0054(5)

loop_
_atom_type_symbol
_atom_type_description
_atom_type_scat_dispersion_real
_atom_type_scat_dispersion_imag
_atom_type_scat_source
C C 0.0181 0.0091 'International Tables Vol C Tables 4.2.6.8 and 6.1.1.4'
H H 0.0000 0.0000 'International Tables Vol C Tables 4.2.6.8 and 6.1.1.4'
N N 0.0311 0.0180 'International Tables Vol C Tables 4.2.6.8 and 6.1.1.4'
P P 0.2955 0.4335 'International Tables Vol C Tables 4.2.6.8 and 6.1.1.4'

loop_
_geom_angle_atom_site_label_1
_geom_angle_atom_site_label_2
_geom_angle_atom_site_label_3
_geom_angle
_geom_angle_site_symmetry_1
_geom_angle_site_symmetry_3
_geom_angle_publ_flag
C2 N1 C7A 113.76(10) . . ?
N1 C2 C11 118.89(10) . . ?
N1 C2 P3 114.36(9) . . ?
C11 C2 P3 126.61(9) . . ?
C2 P3 C3A 88.42(6) . . ?
C7A C3A C4 118.41(11) . . ?
C7A C3A P3 111.52(9) . . ?
C4 C3A P3 130.07(10) . . ?
C5 C4 C3A 119.84(13) . . ?
C4 C5 C6 120.71(12) . . ?
C7 C6 C5 121.16(12) . . ?
C6 C7 C7A 117.96(12) . . ?
N1 C7A C7 126.18(11) . . ?
N1 C7A C3A 111.92(10) . . ?
C7 C7A C3A 121.89(11) . . ?
N12 C11 C16 122.54(10) . . ?
N12 C11 C2 116.54(10) . . ?
C16 C11 C2 120.92(10) . . ?
C13 N12 C11 117.16(10) . . ?
N12 C13 C14 123.97(11) . . ?
C15 C14 C13 118.29(11) . . ?
C14 C15 C16 118.99(12) . . ?
C15 C16 C11 119.05(11) . . ?
C2' N1' C7A' 113.62(10) . . ?
N1' C2' C11' 120.38(11) . . ?
N1' C2' P3' 113.84(9) . . ?
C11' C2' P3' 125.73(9) . . ?
C2' P3' C3A' 88.82(6) . . ?
C4' C3A' C7A' 118.87(12) . . ?
C4' C3A' P3' 129.59(10) . . ?
C7A' C3A' P3' 111.51(9) . . ?
C5' C4' C3A' 119.57(12) . . ?
C4' C5' C6' 120.69(12) . . ?
C7' C6' C5' 121.14(12) . . ?
C6' C7' C7A' 118.17(11) . . ?
N1' C7A' C7' 126.27(11) . . ?
N1' C7A' C3A' 112.17(10) . . ?
C7' C7A' C3A' 121.54(11) . . ?
N12' C11' C16' 121.43(12) . . ?
N12' C11' C2' 118.06(11) . . ?
C16' C11' C2' 120.50(11) . . ?
C13' N12' C11' 117.72(11) . . ?
N12' C13' C14' 124.16(12) . . ?
C13' C14' C15' 117.93(12) . . ?
C16' C15' C14' 119.10(12) . . ?
C15' C16' C11' 119.64(12) . . ?

loop_
_geom_bond_atom_site_label_1
_geom_bond_atom_site_label_2
_geom_bond_distance
_geom_bond_site_symmetry_2
_geom_bond_publ_flag
N1 C2 1.3628(15) . ?
N1 C7A 1.3732(15) . ?
C2 C11 1.4685(15) . ?
C2 P3 1.7299(12) . ?
P3 C3A 1.7831(12) . ?
C3A C7A 1.4110(17) . ?
C3A C4 1.4111(17) . ?
C4 C5 1.377(2) . ?
C5 C6 1.410(2) . ?
C6 C7 1.3785(19) . ?
C7 C7A 1.4072(16) . ?
C11 N12 1.3506(15) . ?
C11 C16 1.3944(16) . ?
N12 C13 1.3430(15) . ?
C13 C14 1.3856(18) . ?
C14 C15 1.3852(18) . ?
C15 C16 1.3859(17) . ?
N1' C2' 1.3650(15) . ?
N1' C7A' 1.3755(15) . ?
C2' C11' 1.4648(17) . ?
C2' P3' 1.7376(13) . ?
P3' C3A' 1.7715(13) . ?
C3A' C4' 1.4053(18) . ?
C3A' C7A' 1.4118(16) . ?
C4' C5' 1.3745(19) . ?
C5' C6' 1.4105(18) . ?
C6' C7' 1.3748(17) . ?
C7' C7A' 1.4002(16) . ?
C11' N12' 1.3464(16) . ?
C11' C16' 1.4027(17) . ?
N12' C13' 1.3463(16) . ?
C13' C14' 1.3781(18) . ?
C14' C15' 1.389(2) . ?
C15' C16' 1.3778(19) . ?

loop_
_geom_hbond_atom_site_label_D
_geom_hbond_atom_site_label_H
_geom_hbond_atom_site_label_A
_geom_hbond_distance_DH
_geom_hbond_distance_HA
_geom_hbond_distance_DA
_geom_hbond_angle_DHA
_geom_hbond_site_symmetry_A
N1 H01 N12' 0.864(18) 2.086(18) 2.9183(15) 161.7(16) .
N1' H01' N12 0.908(18) 2.126(18) 3.0006(14) 161.3(15) .
C13 H13 N1 0.95 2.64 3.4144(16) 138.5 4_556
C6 H6 P3 0.95 2.93 3.7578(13) 146.7 3_556
C4' H4' P3' 0.95 3.09 3.6798(13) 122.1 4_466

loop_
_geom_torsion_atom_site_label_1
_geom_torsion_atom_site_label_2
_geom_torsion_atom_site_label_3
_geom_torsion_atom_site_label_4
_geom_torsion
_geom_torsion_site_symmetry_1
_geom_torsion_site_symmetry_2
_geom_torsion_site_symmetry_3
_geom_torsion_site_symmetry_4
_geom_torsion_publ_flag
C7A N1 C2 C11 176.70(10) . . . . ?
C7A N1 C2 P3 0.61(13) . . . . ?
N1 C2 P3 C3A 0.08(9) . . . . ?
C11 C2 P3 C3A -175.66(11) . . . . ?
C2 P3 C3A C7A -0.72(9) . . . . ?
C2 P3 C3A C4 179.55(13) . . . . ?
C7A C3A C4 C5 -1.66(18) . . . . ?
P3 C3A C4 C5 178.05(10) . . . . ?
C3A C4 C5 C6 -0.1(2) . . . . ?
C4 C5 C6 C7 1.5(2) . . . . ?
C5 C6 C7 C7A -1.16(19) . . . . ?
C2 N1 C7A C7 177.70(11) . . . . ?
C2 N1 C7A C3A -1.16(14) . . . . ?
C6 C7 C7A N1 -179.40(12) . . . . ?
C6 C7 C7A C3A -0.64(18) . . . . ?
C4 C3A C7A N1 -179.04(11) . . . . ?
P3 C3A C7A N1 1.20(13) . . . . ?
C4 C3A C7A C7 2.05(18) . . . . ?
P3 C3A C7A C7 -177.72(9) . . . . ?
N1 C2 C11 N12 -18.52(15) . . . . ?
P3 C2 C11 N12 157.05(9) . . . . ?
N1 C2 C11 C16 161.71(11) . . . . ?
P3 C2 C11 C16 -22.73(16) . . . . ?
C16 C11 N12 C13 0.23(17) . . . . ?
C2 C11 N12 C13 -179.54(10) . . . . ?
C11 N12 C13 C14 -0.08(18) . . . . ?
N12 C13 C14 C15 -0.18(19) . . . . ?
C13 C14 C15 C16 0.29(18) . . . . ?
C14 C15 C16 C11 -0.15(18) . . . . ?
N12 C11 C16 C15 -0.12(18) . . . . ?
C2 C11 C16 C15 179.64(11) . . . . ?
C7A' N1' C2' C11' -176.73(10) . . . . ?
C7A' N1' C2' P3' 0.94(13) . . . . ?
N1' C2' P3' C3A' -1.40(9) . . . . ?
C11' C2' P3' C3A' 176.12(10) . . . . ?
C2' P3' C3A' C4' -176.46(12) . . . . ?
C2' P3' C3A' C7A' 1.51(9) . . . . ?
C7A' C3A' C4' C5' 0.57(18) . . . . ?
P3' C3A' C4' C5' 178.42(10) . . . . ?
C3A' C4' C5' C6' 0.3(2) . . . . ?
C4' C5' C6' C7' -0.2(2) . . . . ?
C5' C6' C7' C7A' -0.87(18) . . . . ?
C2' N1' C7A' C7' 178.73(11) . . . . ?
C2' N1' C7A' C3A' 0.26(14) . . . . ?
C6' C7' C7A' N1' -176.56(11) . . . . ?
C6' C7' C7A' C3A' 1.78(17) . . . . ?
C4' C3A' C7A' N1' 176.90(11) . . . . ?
P3' C3A' C7A' N1' -1.31(13) . . . . ?
C4' C3A' C7A' C7' -1.65(18) . . . . ?
P3' C3A' C7A' C7' -179.86(9) . . . . ?
N1' C2' C11' N12' -3.27(16) . . . . ?
P3' C2' C11' N12' 179.36(9) . . . . ?
N1' C2' C11' C16' 175.17(11) . . . . ?
P3' C2' C11' C16' -2.20(17) . . . . ?
C16' C11' N12' C13' -1.52(18) . . . . ?
C2' C11' N12' C13' 176.91(11) . . . . ?
C11' N12' C13' C14' 0.11(19) . . . . ?
N12' C13' C14' C15' 1.2(2) . . . . ?
C13' C14' C15' C16' -1.1(2) . . . . ?
C14' C15' C16' C11' -0.2(2) . . . . ?
N12' C11' C16' C15' 1.60(19) . . . . ?
C2' C11' C16' C15' -176.79(11) . . . . ?
